data_4515731
loop_
_publ_author_name
'Shimbayashi, Takuya'
'Matsushita, Gaku'
'Nanya, Atsushi'
'Eguchi, Akira'
'Okamoto, Kazuhiro'
'Ohe, Kouichi'

_publ_section_title
;
 Divergent Catalytic Approach from Cyclic Oxime Esters to
 Nitrogen-Containing Heterocycles with Group 9 Metal Catalysts
;
_journal_issue 9
_journal_name_full 'ACS Catalysis'
_journal_page_first 7773
_journal_paper_doi 10.1021/acscatal.8b01646
_journal_volume 8
_journal_year 2018
_chemical_formula_moiety 'C20 H20 Br Cl2 N O Pt'
_chemical_formula_sum 'C20 H20 Br Cl2 N O Pt'
_chemical_formula_weight 636.28
_space_group_crystal_system monoclinic
_space_group_IT_number 14
_space_group_name_Hall '-P 2ybc'
_space_group_name_H-M_alt 'P 1 21/c 1'
_atom_sites_solution_hydrogens geom
_atom_sites_solution_primary direct
_atom_sites_solution_secondary difmap
_cell_angle_alpha 90.0000
_cell_angle_beta 104.115(3)
_cell_angle_gamma 90.0000
_cell_formula_units_Z 4
_cell_length_a 9.7404(6)
_cell_length_b 13.3126(8)
_cell_length_c 17.0002(10)
_cell_measurement_reflns_used 6651
_cell_measurement_temperature 143
_cell_measurement_theta_max 27.49
_cell_measurement_theta_min 3.13
_cell_volume 2137.9(2)
_computing_cell_refinement CrystalClear
_computing_data_collection 'CrystalClear (Rigaku/MSC Inc., 2006)'
_computing_data_reduction CrystalClear
_computing_molecular_graphics 'CrystalStructure 4.1'
_computing_publication_material 'CrystalStructure 4.1 (Rigaku, 2014)'
_computing_structure_refinement 'SHELXL97 (Sheldrick, 2008)'
_computing_structure_solution 'Il Milione (Burla, et al., 2007)'
_diffrn_ambient_temperature 143
_diffrn_detector_area_resol_mean 7.314
_diffrn_measured_fraction_theta_full 0.997
_diffrn_measured_fraction_theta_max 0.997
_diffrn_measurement_device_type 'Rigaku Saturn70'
_diffrn_measurement_method \w
_diffrn_radiation_type 'Mo K\a'
_diffrn_radiation_wavelength 0.71075
_diffrn_reflns_av_R_equivalents 0.0414
_diffrn_reflns_Laue_measured_fraction_full 0.997
_diffrn_reflns_Laue_measured_fraction_max 0.997
_diffrn_reflns_limit_h_max 11
_diffrn_reflns_limit_h_min -12
_diffrn_reflns_limit_k_max 17
_diffrn_reflns_limit_k_min -16
_diffrn_reflns_limit_l_max 22
_diffrn_reflns_limit_l_min -21
_diffrn_reflns_number 17098
_diffrn_reflns_point_group_measured_fraction_full 0.997
_diffrn_reflns_point_group_measured_fraction_max 0.997
_diffrn_reflns_theta_full 25.242
_diffrn_reflns_theta_max 27.495
_diffrn_reflns_theta_min 3.060
_diffrn_standards_number 0
_exptl_absorpt_coefficient_mu 8.670
_exptl_absorpt_correction_T_max 0.177
_exptl_absorpt_correction_T_min 0.102
_exptl_absorpt_correction_type multi-scan
_exptl_absorpt_process_details 'REQAB (Rigaku, 1998)'
_exptl_crystal_colour yellow
_exptl_crystal_density_diffrn 1.977
_exptl_crystal_density_method 'not measured'
_exptl_crystal_description platy
_exptl_crystal_F_000 1208.00
_exptl_crystal_size_max 0.200
_exptl_crystal_size_mid 0.200
_exptl_crystal_size_min 0.200
_refine_diff_density_max 1.97
_refine_diff_density_min -0.96
_refine_ls_extinction_method none
_refine_ls_goodness_of_fit_ref 0.997
_refine_ls_hydrogen_treatment constr
_refine_ls_number_parameters 235
_refine_ls_number_reflns 4893
_refine_ls_number_restraints 0
_refine_ls_R_factor_all 0.0381
_refine_ls_R_factor_gt 0.0289
_refine_ls_shift/su_max 0.003
_refine_ls_structure_factor_coef Fsqd
_refine_ls_weighting_details 'w = 1/[\s^2^(Fo^2^)+(0.0286P)^2^+0.0000P] where P=(Fo^2^+2Fc^2^)/3'
_refine_ls_weighting_scheme calc
_refine_ls_wR_factor_gt 0.0582
_refine_ls_wR_factor_ref 0.0617
_reflns_number_gt 4079
_reflns_number_total 4893
_reflns_threshold_expression F^2^>2.0\s(F^2^)
_cod_data_source_file cs8b01646_si_003.cif
_cod_data_source_block shimbayashi0062-3
_cod_database_code 4515731

loop_
_symmetry_equiv_pos_site_id
_space_group_symop_operation_xyz
1 +X,+Y,+Z
2 -X,1/2+Y,1/2-Z
3 -X,-Y,-Z
4 +X,1/2-Y,1/2+Z

loop_
_atom_site_label
_atom_site_type_symbol
_atom_site_fract_x
_atom_site_fract_y
_atom_site_fract_z
_atom_site_U_iso_or_equiv
_atom_site_adp_type
_atom_site_occupancy
_atom_site_site_symmetry_multiplicity
_atom_site_calc_flag
_atom_site_refinement_flags
Pt1 Pt 0.19360(2) 0.22621(2) 0.66747(2) 0.02108(6) Uani 1 4 d .
Br1 Br 0.19210(6) -0.02109(4) 0.84960(3) 0.04942(15) Uani 1 4 d .
Cl1 Cl 0.20782(11) 0.09529(8) 0.58258(6) 0.0315(2) Uani 1 4 d .
Cl2 Cl 0.17775(12) 0.36128(8) 0.74872(7) 0.0345(2) Uani 1 4 d .
O43 O 0.4089(3) 0.2535(2) 0.70119(16) 0.0241(6) Uani 1 4 d .
N44 N 0.4944(3) 0.2001(2) 0.66562(19) 0.0209(7) Uani 1 4 d .
C1 C 0.3691(5) 0.2571(3) 0.4531(3) 0.0305(10) Uani 1 4 d .
C6 C 0.7054(4) 0.1773(3) 0.7789(2) 0.0232(9) Uani 1 4 d .
C7 C 0.4251(4) 0.2819(3) 0.5329(3) 0.0247(9) Uani 1 4 d .
C9 C 0.7215(5) 0.2806(3) 0.7813(3) 0.0307(10) Uani 1 4 d .
C11 C 0.9285(5) 0.2691(4) 0.8923(3) 0.0398(12) Uani 1 4 d .
C12 C 0.9106(5) 0.1652(4) 0.8912(3) 0.0404(12) Uani 1 4 d .
C13 C 0.8325(5) 0.3259(4) 0.8372(3) 0.0348(11) Uani 1 4 d .
C14 C 0.4084(5) 0.3792(3) 0.5598(2) 0.0270(9) Uani 1 4 d .
C15 C 0.5037(4) 0.2071(3) 0.5909(2) 0.0204(8) Uani 1 4 d .
C16 C 0.6077(4) 0.1334(3) 0.5777(2) 0.0228(8) Uani 1 4 d .
C17 C 0.2999(5) 0.1720(3) 0.8984(2) 0.0327(10) Uani 1 4 d .
C18 C 0.2859(5) 0.0759(3) 0.9255(3) 0.0315(10) Uani 1 4 d .
C19 C 0.6578(4) 0.0855(3) 0.6481(2) 0.0259(9) Uani 1 4 d .
C21 C 0.6502(5) 0.1179(3) 0.5001(3) 0.0351(11) Uani 1 4 d .
C22 C -0.0247(5) 0.2326(4) 0.6144(3) 0.0396(12) Uani 1 4 d .
C23 C 0.0004(4) 0.1709(4) 0.6821(3) 0.0386(11) Uani 1 4 d .
C25 C 0.3403(5) 0.4512(3) 0.5053(3) 0.0336(10) Uani 1 4 d .
C26 C 0.5082(5) 0.0467(3) 0.7473(3) 0.0345(11) Uani 1 4 d .
C27 C 0.8014(4) 0.1189(4) 0.8354(2) 0.0325(10) Uani 1 4 d .
C36 C 0.5920(4) 0.1249(3) 0.7138(2) 0.0242(9) Uani 1 4 d .
H1 H 0.37799 0.19031 0.43535 0.0366 Uiso 1 4 calc R
H9 H 0.6558 0.32113 0.74421 0.0368 Uiso 1 4 calc R
H11 H 1.00495 0.29992 0.93005 0.0478 Uiso 1 4 calc R
H12 H 0.97478 0.12518 0.92963 0.0485 Uiso 1 4 calc R
H13 H 0.84224 0.39687 0.83741 0.0417 Uiso 1 4 calc R
H14 H 0.44377 0.39591 0.61544 0.0324 Uiso 1 4 calc R
H17 H 0.26272 0.18908 0.84301 0.0393 Uiso 1 4 calc R
H19 H 0.7262 0.03322 0.65583 0.0311 Uiso 1 4 calc R
H21A H 0.59599 0.16338 0.45869 0.0421 Uiso 1 4 calc R
H21B H 0.75149 0.13187 0.50846 0.0421 Uiso 1 4 calc R
H21C H 0.63103 0.0482 0.48224 0.0421 Uiso 1 4 calc R
H22A H -0.0723 0.29738 0.61857 0.0476 Uiso 1 4 calc R
H22B H -0.05808 0.19933 0.56107 0.0476 Uiso 1 4 calc R
H23A H -0.01722 0.09826 0.67199 0.0463 Uiso 1 4 calc R
H23B H -0.03144 0.19627 0.72947 0.0463 Uiso 1 4 calc R
H25 H 0.33112 0.51819 0.52269 0.0404 Uiso 1 4 calc R
H26A H 0.57334 -0.0028 0.77908 0.0414 Uiso 1 4 calc R
H26B H 0.45505 0.07952 0.78218 0.0414 Uiso 1 4 calc R
H26C H 0.44223 0.01281 0.70241 0.0414 Uiso 1 4 calc R
H27 H 0.79173 0.04788 0.83541 0.0390 Uiso 1 4 calc R

loop_
_atom_site_aniso_label
_atom_site_aniso_U_11
_atom_site_aniso_U_22
_atom_site_aniso_U_33
_atom_site_aniso_U_12
_atom_site_aniso_U_13
_atom_site_aniso_U_23
Pt1 0.02018(9) 0.02272(11) 0.02235(8) 0.00185(6) 0.00906(6) 0.00094(6)
Br1 0.0606(4) 0.0454(3) 0.0408(3) -0.0200(3) 0.0095(3) -0.0156(2)
Cl1 0.0299(6) 0.0293(6) 0.0365(6) -0.0008(5) 0.0103(5) -0.0096(4)
Cl2 0.0373(6) 0.0306(6) 0.0388(6) 0.0042(5) 0.0151(5) -0.0068(5)
O43 0.0209(15) 0.0308(16) 0.0243(14) -0.0001(12) 0.0126(12) -0.0052(11)
N44 0.0134(16) 0.0271(19) 0.0245(17) 0.0007(14) 0.0090(13) -0.0001(13)
C1 0.031(3) 0.029(2) 0.032(2) -0.0019(19) 0.0096(19) -0.0060(18)
C6 0.021(2) 0.032(3) 0.0209(19) 0.0007(18) 0.0133(16) 0.0019(17)
C7 0.018(2) 0.022(2) 0.036(2) -0.0006(17) 0.0093(17) 0.0049(17)
C9 0.030(2) 0.038(3) 0.025(2) 0.001(2) 0.0094(18) 0.0057(18)
C11 0.030(3) 0.062(4) 0.029(2) -0.007(2) 0.009(2) -0.013(2)
C12 0.030(3) 0.065(4) 0.024(2) 0.012(2) 0.0029(19) 0.005(2)
C13 0.031(3) 0.042(3) 0.033(2) -0.004(2) 0.011(2) -0.007(2)
C14 0.035(2) 0.022(2) 0.025(2) 0.0019(19) 0.0076(18) -0.0013(16)
C15 0.016(2) 0.022(2) 0.0226(19) -0.0024(16) 0.0050(15) -0.0014(15)
C16 0.023(2) 0.021(2) 0.027(2) -0.0035(17) 0.0111(17) -0.0032(16)
C17 0.040(3) 0.036(3) 0.020(2) -0.003(2) 0.0029(18) -0.0013(18)
C18 0.027(2) 0.039(3) 0.029(2) -0.003(2) 0.0080(18) -0.0083(19)
C19 0.022(2) 0.022(2) 0.036(2) -0.0001(17) 0.0124(18) -0.0037(17)
C21 0.039(3) 0.036(3) 0.035(2) 0.006(2) 0.019(2) -0.005(2)
C22 0.014(2) 0.063(3) 0.041(3) 0.009(2) 0.0032(19) -0.008(2)
C23 0.019(2) 0.058(3) 0.043(3) -0.006(2) 0.016(2) -0.010(2)
C25 0.044(3) 0.026(2) 0.034(2) 0.008(2) 0.014(2) -0.0015(18)
C26 0.028(2) 0.038(3) 0.039(3) -0.003(2) 0.011(2) 0.015(2)
C27 0.033(3) 0.039(3) 0.026(2) 0.007(2) 0.0091(19) 0.0072(19)
C36 0.022(2) 0.027(2) 0.026(2) 0.0045(18) 0.0092(17) 0.0056(17)

loop_
_atom_type_symbol
_atom_type_description
_atom_type_scat_dispersion_real
_atom_type_scat_dispersion_imag
_atom_type_scat_source
C C 0.0033 0.0016
;
International Tables for Crystallography
(Vol. C, Tables 4.2.6.8 and 6.1.1.4)
;
H H 0.0000 0.0000
;
International Tables for Crystallography
(Vol. C, Table 6.1.1.4)
;
N N 0.0061 0.0033
;
International Tables for Crystallography
(Vol. C, Tables 4.2.6.8 and 6.1.1.4)
;
O O 0.0106 0.0060
;
International Tables for Crystallography
(Vol. C, Tables 4.2.6.8 and 6.1.1.4)
;
Pt Pt -1.7033 8.3905
;
International Tables for Crystallography
(Vol. C, Tables 4.2.6.8 and 6.1.1.4)
;
Cl Cl 0.1484 0.1585
;
International Tables for Crystallography
(Vol. C, Tables 4.2.6.8 and 6.1.1.4)
;
Br Br -0.2901 2.4595
;
International Tables for Crystallography
(Vol. C, Tables 4.2.6.8 and 6.1.1.4)
;

loop_
_geom_angle_atom_site_label_1
_geom_angle_atom_site_label_2
_geom_angle_atom_site_label_3
_geom_angle
_geom_angle_publ_flag
_geom_angle_site_symmetry_1
_geom_angle_site_symmetry_3
Cl1 Pt1 Cl2 177.97(4) yes . .
Cl1 Pt1 O43 95.46(8) yes . .
Cl1 Pt1 C22 88.31(14) yes . .
Cl1 Pt1 C23 90.09(14) yes . .
Cl2 Pt1 O43 84.73(8) yes . .
Cl2 Pt1 C22 90.98(14) yes . .
Cl2 Pt1 C23 90.55(14) yes . .
O43 Pt1 C22 164.80(16) yes . .
O43 Pt1 C23 155.55(14) yes . .
C22 Pt1 C23 38.63(19) yes . .
Pt1 O43 N44 118.7(2) yes . .
O43 N44 C15 126.9(3) yes . .
O43 N44 C36 119.5(3) yes . .
C15 N44 C36 113.6(3) yes . .
C7 C1 C17 120.9(4) yes . 4_554
C9 C6 C27 118.7(4) yes . .
C9 C6 C36 122.1(3) yes . .
C27 C6 C36 119.1(4) yes . .
C1 C7 C14 119.8(4) yes . .
C1 C7 C15 121.0(4) yes . .
C14 C7 C15 119.2(4) yes . .
C6 C9 C13 121.0(4) yes . .
C12 C11 C13 118.3(4) yes . .
C11 C12 C27 121.6(4) yes . .
C9 C13 C11 120.8(5) yes . .
C7 C14 C25 119.8(4) yes . .
N44 C15 C7 123.6(4) yes . .
N44 C15 C16 108.5(3) yes . .
C7 C15 C16 127.8(4) yes . .
C15 C16 C19 107.3(4) yes . .
C15 C16 C21 125.5(3) yes . .
C19 C16 C21 127.3(4) yes . .
C1 C17 C18 118.8(4) yes 4_555 .
Br1 C18 C17 118.4(3) yes . .
Br1 C18 C25 119.9(3) yes . 4_555
C17 C18 C25 121.8(4) yes . 4_555
C16 C19 C36 111.5(4) yes . .
Pt1 C22 C23 70.4(2) yes . .
Pt1 C23 C22 71.0(3) yes . .
C14 C25 C18 118.9(4) yes . 4_554
C6 C27 C12 119.7(4) yes . .
N44 C36 C6 110.2(3) yes . .
N44 C36 C19 99.1(3) yes . .
N44 C36 C26 109.9(3) yes . .
C6 C36 C19 109.4(3) yes . .
C6 C36 C26 113.6(3) yes . .
C19 C36 C26 113.8(3) yes . .
C7 C1 H1 119.569 no . .
C17 C1 H1 119.571 no 4_554 .
C6 C9 H9 119.510 no . .
C13 C9 H9 119.519 no . .
C12 C11 H11 120.845 no . .
C13 C11 H11 120.850 no . .
C11 C12 H12 119.223 no . .
C27 C12 H12 119.220 no . .
C9 C13 H13 119.598 no . .
C11 C13 H13 119.590 no . .
C7 C14 H14 120.084 no . .
C25 C14 H14 120.087 no . .
C1 C17 H17 120.615 no 4_555 .
C18 C17 H17 120.624 no . .
C16 C19 H19 124.228 no . .
C36 C19 H19 124.225 no . .
C16 C21 H21A 109.470 no . .
C16 C21 H21B 109.475 no . .
C16 C21 H21C 109.474 no . .
H21A C21 H21B 109.465 no . .
H21A C21 H21C 109.473 no . .
H21B C21 H21C 109.470 no . .
Pt1 C22 H22A 116.591 no . .
Pt1 C22 H22B 116.586 no . .
C23 C22 H22A 116.598 no . .
C23 C22 H22B 116.589 no . .
H22A C22 H22B 113.585 no . .
Pt1 C23 H23A 116.514 no . .
Pt1 C23 H23B 116.510 no . .
C22 C23 H23A 116.514 no . .
C22 C23 H23B 116.506 no . .
H23A C23 H23B 113.503 no . .
C14 C25 H25 120.535 no . .
C18 C25 H25 120.541 no 4_554 .
C36 C26 H26A 109.475 no . .
C36 C26 H26B 109.471 no . .
C36 C26 H26C 109.469 no . .
H26A C26 H26B 109.473 no . .
H26A C26 H26C 109.473 no . .
H26B C26 H26C 109.466 no . .
C6 C27 H27 120.168 no . .
C12 C27 H27 120.161 no . .

loop_
_geom_bond_atom_site_label_1
_geom_bond_atom_site_label_2
_geom_bond_distance
_geom_bond_publ_flag
_geom_bond_site_symmetry_2
Pt1 Cl1 2.2885(11) yes .
Pt1 Cl2 2.2954(12) yes .
Pt1 O43 2.066(3) yes .
Pt1 C22 2.099(4) yes .
Pt1 C23 2.091(5) yes .
Br1 C18 1.895(4) yes .
O43 N44 1.345(5) yes .
N44 C15 1.299(5) yes .
N44 C36 1.482(5) yes .
C1 C7 1.372(6) yes .
C1 C17 1.380(6) yes 4_554
C6 C9 1.383(6) yes .
C6 C27 1.401(5) yes .
C6 C36 1.529(5) yes .
C7 C14 1.397(6) yes .
C7 C15 1.477(5) yes .
C9 C13 1.391(6) yes .
C11 C12 1.394(7) yes .
C11 C13 1.376(6) yes .
C12 C27 1.385(6) yes .
C14 C25 1.385(6) yes .
C15 C16 1.466(6) yes .
C16 C19 1.340(5) yes .
C16 C21 1.489(6) yes .
C17 C18 1.378(6) yes .
C18 C25 1.379(6) yes 4_555
C19 C36 1.510(6) yes .
C22 C23 1.386(7) yes .
C26 C36 1.517(6) yes .
C1 H1 0.950 no .
C9 H9 0.950 no .
C11 H11 0.950 no .
C12 H12 0.950 no .
C13 H13 0.950 no .
C14 H14 0.950 no .
C17 H17 0.950 no .
C19 H19 0.950 no .
C21 H21A 0.980 no .
C21 H21B 0.980 no .
C21 H21C 0.980 no .
C22 H22A 0.990 no .
C22 H22B 0.990 no .
C23 H23A 0.990 no .
C23 H23B 0.990 no .
C25 H25 0.950 no .
C26 H26A 0.980 no .
C26 H26B 0.980 no .
C26 H26C 0.980 no .
C27 H27 0.950 no .

loop_
_geom_contact_atom_site_label_1
_geom_contact_atom_site_label_2
_geom_contact_distance
_geom_contact_publ_flag
_geom_contact_site_symmetry_2
Pt1 C15 3.578(4) no .
Cl1 N44 3.132(3) no .
Cl1 C7 3.498(4) no .
Cl1 C15 3.217(4) no .
Cl1 C26 3.582(4) no .
Cl2 C17 3.573(4) no .
O43 C6 3.043(5) no .
O43 C7 2.929(5) no .
O43 C9 3.039(5) no .
O43 C14 2.927(5) no .
O43 C16 3.563(5) no .
O43 C19 3.572(5) no .
O43 C26 2.960(5) no .
N44 C9 2.791(5) no .
N44 C14 2.981(5) no .
C1 C16 3.193(5) no .
C1 C21 3.241(6) no .
C1 C25 2.769(6) no .
C6 C11 2.808(6) no .
C6 C15 3.343(5) no .
C6 C16 3.371(5) no .
C7 C18 2.748(6) no 4_554
C7 C21 3.237(6) no .
C9 C12 2.750(6) no .
C9 C15 3.547(5) no .
C9 C19 3.401(6) no .
C13 C27 2.771(7) no .
C14 C17 2.775(5) no 4_554
C15 C26 3.403(6) no .
C16 C26 3.457(6) no .
C19 C27 3.181(5) no .
C26 C27 3.039(6) no .
Cl1 C21 3.591(5) no 3_656
C19 C23 3.439(6) no 1_655
C21 Cl1 3.591(5) no 3_656
C23 C19 3.439(6) no 1_455
C25 C25 3.418(7) no 3_666
Pt1 H14 3.5882 no .
Pt1 H17 2.9365 no .
Pt1 H26B 3.4175 no .
Br1 H17 2.8899 no .
Br1 H23A 3.5771 no .
Br1 H25 2.9241 no 4_555
Br1 H26B 3.3316 no .
Cl1 H1 3.5547 no .
Cl1 H22B 2.8806 no .
Cl1 H23A 2.9566 no .
Cl1 H26C 2.8810 no .
Cl2 H1 3.3651 no 4_555
Cl2 H17 2.8040 no .
Cl2 H22A 2.9871 no .
Cl2 H23B 2.9596 no .
O43 H9 2.5048 no .
O43 H14 2.4656 no .
O43 H17 3.2011 no .
O43 H26B 2.6753 no .
O43 H26C 3.2195 no .
N44 H9 2.4141 no .
N44 H14 2.7497 no .
N44 H19 3.2007 no .
N44 H26A 3.2991 no .
N44 H26B 2.6496 no .
N44 H26C 2.6497 no .
C1 H14 3.2526 no .
C1 H21A 2.5198 no .
C6 H12 3.2632 no .
C6 H13 3.2655 no .
C6 H19 2.8820 no .
C6 H26A 2.7210 no .
C6 H26B 2.7767 no .
C6 H26C 3.3812 no .
C7 H17 3.2523 no 4_554
C7 H21A 2.8056 no .
C7 H25 3.2694 no .
C9 H11 3.2675 no .
C9 H21A 3.5978 no 4_555
C9 H27 3.2559 no .
C11 H9 3.2572 no .
C11 H21B 3.2052 no 4_555
C11 H27 3.2790 no .
C12 H13 3.2396 no .
C13 H12 3.2347 no .
C13 H21A 3.4517 no 4_555
C13 H21B 3.2458 no 4_555
C14 H1 3.2532 no .
C14 H9 3.5415 no .
C15 H1 2.6388 no .
C15 H9 3.0670 no .
C15 H14 2.6361 no .
C15 H19 3.1793 no .
C15 H21A 2.6803 no .
C15 H21B 3.2314 no .
C15 H21C 3.2472 no .
C15 H26C 3.3465 no .
C16 H1 2.9653 no .
C16 H26C 3.3672 no .
C17 H21A 3.5680 no 4_555
C17 H25 3.2640 no 4_555
C17 H26B 3.0257 no .
C18 H1 3.2327 no 4_555
C18 H14 3.2418 no 4_555
C18 H26B 3.2581 no .
C19 H9 3.5391 no .
C19 H21A 3.2961 no .
C19 H21B 2.8123 no .
C19 H21C 2.8123 no .
C19 H26A 2.8119 no .
C19 H26B 3.3607 no .
C19 H26C 2.6722 no .
C19 H27 3.1723 no .
C21 H1 2.7834 no .
C21 H19 2.8050 no .
C23 H17 3.2648 no .
C25 H17 3.2648 no 4_554
C26 H19 2.9274 no .
C26 H27 2.8019 no .
C27 H9 3.2544 no .
C27 H11 3.2819 no .
C27 H19 3.1725 no .
C27 H26A 2.7276 no .
C27 H26B 3.3148 no .
C36 H9 2.7063 no .
C36 H27 2.6741 no .
H1 H17 2.3331 no 4_554
H1 H21A 2.0938 no .
H1 H21C 3.0547 no .
H9 H13 2.3284 no .
H9 H14 2.8006 no .
H11 H12 2.3445 no .
H11 H13 2.3325 no .
H11 H21B 3.2096 no 4_555
H12 H27 2.3261 no .
H13 H21B 3.2615 no 4_555
H14 H25 2.3444 no .
H17 H23B 3.0409 no .
H17 H26B 2.7661 no .
H19 H21B 2.8919 no .
H19 H21C 2.8764 no .
H19 H26A 2.8911 no .
H19 H26C 3.0692 no .
H19 H27 2.9690 no .
H22A H23A 2.8110 no .
H22A H23B 2.2713 no .
H22B H23A 2.2712 no .
H22B H23B 2.8111 no .
H26A H27 2.2144 no .
H26B H27 3.2099 no .
Br1 H9 3.2098 no 2_646
Br1 H12 3.3953 no 1_455
Br1 H13 3.3005 no 2_646
Br1 H22A 2.7933 no 2_546
Cl1 H11 3.1742 no 4_454
Cl1 H13 3.0641 no 2_646
Cl1 H21B 3.4636 no 3_656
Cl1 H21C 2.8585 no 3_656
Cl2 H19 2.8297 no 2_656
Cl2 H26A 3.1519 no 2_656
Cl2 H27 2.9176 no 2_656
O43 H26A 3.2625 no 2_656
C1 H11 3.5540 no 4_454
C6 H23B 2.8968 no 1_655
C9 H23B 2.9765 no 1_655
C9 H26C 3.5209 no 2_656
C11 H22B 2.8715 no 4_655
C11 H23B 3.0461 no 1_655
C12 H22B 3.3551 no 4_655
C12 H23B 2.9674 no 1_655
C13 H23B 3.0448 no 1_655
C13 H26C 3.5960 no 2_656
C14 H25 3.4652 no 3_666
C14 H26A 3.1242 no 2_656
C16 H21C 3.3369 no 3_656
C16 H22B 3.4493 no 1_655
C17 H11 3.4931 no 1_455
C17 H12 3.3943 no 1_455
C18 H12 3.1178 no 1_455
C19 H21C 3.5989 no 3_656
C19 H23A 3.0964 no 1_655
C19 H23B 3.3480 no 1_655
C21 H21C 3.5891 no 3_656
C21 H22B 2.9812 no 1_655
C22 H11 3.2458 no 4_454
C22 H21B 2.8071 no 1_455
C23 H19 3.1800 no 1_455
C23 H21B 3.3724 no 1_455
C25 H25 3.3740 no 3_666
C25 H27 3.5120 no 2_656
C26 H9 3.4208 no 2_646
C26 H14 3.0262 no 2_646
C27 H23B 2.8953 no 1_655
C27 H25 3.2870 no 2_646
H1 H19 3.3942 no 3_656
H1 H21C 3.4803 no 3_656
H9 Br1 3.2098 no 2_656
H9 C26 3.4208 no 2_656
H9 H23B 3.5325 no 1_655
H9 H26A 3.1939 no 2_656
H9 H26C 2.9444 no 2_656
H11 Cl1 3.1742 no 4_655
H11 C1 3.5540 no 4_655
H11 C17 3.4931 no 1_655
H11 C22 3.2458 no 4_655
H11 H17 3.5331 no 1_655
H11 H22B 2.4505 no 4_655
H12 Br1 3.3953 no 1_655
H12 C17 3.3943 no 1_655
H12 C18 3.1178 no 1_655
H12 H17 3.5739 no 1_655
H12 H22A 3.5084 no 4_655
H12 H22B 3.3019 no 4_655
H12 H23B 3.5182 no 1_655
H12 H25 3.5695 no 2_646
H13 Br1 3.3005 no 2_656
H13 Cl1 3.0641 no 2_656
H13 H23A 3.2017 no 2_656
H13 H26C 3.0989 no 2_656
H14 C26 3.0262 no 2_656
H14 H26A 2.2820 no 2_656
H14 H26B 3.0230 no 2_656
H14 H26C 3.4010 no 2_656
H14 H27 3.3148 no 2_656
H17 H11 3.5331 no 1_455
H17 H12 3.5739 no 1_455
H19 Cl2 2.8297 no 2_646
H19 C23 3.1800 no 1_655
H19 H1 3.3942 no 3_656
H19 H23A 2.5954 no 1_655
H19 H23B 3.2265 no 1_655
H21A H22B 3.4280 no 1_655
H21A H26C 3.5558 no 3_656
H21B Cl1 3.4636 no 3_656
H21B C22 2.8071 no 1_655
H21B C23 3.3724 no 1_655
H21B H22A 3.1205 no 1_655
H21B H22B 2.0586 no 1_655
H21B H23A 3.1543 no 1_655
H21C Cl1 2.8585 no 3_656
H21C C16 3.3369 no 3_656
H21C C19 3.5989 no 3_656
H21C C21 3.5891 no 3_656
H21C H1 3.4803 no 3_656
H21C H21C 3.0461 no 3_656
H21C H26C 3.1512 no 3_656
H22A Br1 2.7933 no 2_556
H22A H12 3.5084 no 4_454
H22A H21B 3.1205 no 1_455
H22B C11 2.8715 no 4_454
H22B C12 3.3551 no 4_454
H22B C16 3.4493 no 1_455
H22B C21 2.9812 no 1_455
H22B H11 2.4505 no 4_454
H22B H12 3.3019 no 4_454
H22B H21A 3.4280 no 1_455
H22B H21B 2.0586 no 1_455
H23A C19 3.0964 no 1_455
H23A H13 3.2017 no 2_646
H23A H19 2.5954 no 1_455
H23A H21B 3.1543 no 1_455
H23B C6 2.8968 no 1_455
H23B C9 2.9765 no 1_455
H23B C11 3.0461 no 1_455
H23B C12 2.9674 no 1_455
H23B C13 3.0448 no 1_455
H23B C19 3.3480 no 1_455
H23B C27 2.8953 no 1_455
H23B H9 3.5325 no 1_455
H23B H12 3.5182 no 1_455
H23B H19 3.2265 no 1_455
H23B H27 3.4096 no 1_455
H25 C14 3.4652 no 3_666
H25 C25 3.3740 no 3_666
H25 C27 3.2870 no 2_656
H25 H12 3.5695 no 2_656
H25 H25 3.5904 no 3_666
H25 H26A 3.2819 no 2_656
H25 H26B 3.5551 no 2_656
H25 H27 2.9691 no 2_656
H26A Cl2 3.1519 no 2_646
H26A O43 3.2625 no 2_646
H26A C14 3.1242 no 2_646
H26A H9 3.1939 no 2_646
H26A H14 2.2820 no 2_646
H26A H25 3.2819 no 2_646
H26B H14 3.0230 no 2_646
H26B H25 3.5551 no 2_646
H26C C9 3.5209 no 2_646
H26C C13 3.5960 no 2_646
H26C H9 2.9444 no 2_646
H26C H13 3.0989 no 2_646
H26C H14 3.4010 no 2_646
H26C H21A 3.5558 no 3_656
H26C H21C 3.1512 no 3_656
H27 Cl2 2.9176 no 2_646
H27 C25 3.5120 no 2_646
H27 H14 3.3148 no 2_646
H27 H23B 3.4096 no 1_655
H27 H25 2.9691 no 2_646

loop_
_geom_torsion_atom_site_label_1
_geom_torsion_atom_site_label_2
_geom_torsion_atom_site_label_3
_geom_torsion_atom_site_label_4
_geom_torsion
_geom_torsion_publ_flag
_geom_torsion_site_symmetry_1
_geom_torsion_site_symmetry_3
_geom_torsion_site_symmetry_4
Cl1 Pt1 O43 N44 4.32(18) no . . .
Cl1 Pt1 C22 C23 92.25(18) no . . .
Cl1 Pt1 C23 C22 -87.19(18) no . . .
Cl2 Pt1 O43 N44 -173.65(18) no . . .
Cl2 Pt1 C22 C23 -89.66(18) no . . .
Cl2 Pt1 C23 C22 90.88(18) no . . .
O43 Pt1 C23 C22 169.3(2) no . . .
C23 Pt1 O43 N44 106.7(4) no . . .
C22 Pt1 C23 C22 0.0(2) no . . .
C23 Pt1 C22 C23 -0.0(2) no . . .
Pt1 O43 N44 C15 70.1(4) no . . .
Pt1 O43 N44 C36 -110.6(2) no . . .
O43 N44 C15 C7 4.0(6) no . . .
O43 N44 C15 C16 -178.7(3) no . . .
O43 N44 C36 C6 -67.0(4) no . . .
O43 N44 C36 C19 178.4(3) no . . .
O43 N44 C36 C26 58.9(4) no . . .
C15 N44 C36 C6 112.4(3) no . . .
C15 N44 C36 C19 -2.3(4) no . . .
C15 N44 C36 C26 -121.8(3) no . . .
C36 N44 C15 C7 -175.3(3) no . . .
C36 N44 C15 C16 2.0(4) no . . .
C7 C1 C17 C18 -1.1(7) no . 4_554 4_554
C17 C1 C7 C14 2.0(7) no 4_554 . .
C17 C1 C7 C15 -177.7(4) no 4_554 . .
C9 C6 C27 C12 -0.8(6) no . . .
C27 C6 C9 C13 1.5(7) no . . .
C9 C6 C36 N44 -8.9(6) no . . .
C9 C6 C36 C19 99.0(4) no . . .
C9 C6 C36 C26 -132.6(4) no . . .
C36 C6 C9 C13 -174.8(4) no . . .
C27 C6 C36 N44 174.8(4) no . . .
C27 C6 C36 C19 -77.3(5) no . . .
C27 C6 C36 C26 51.1(5) no . . .
C36 C6 C27 C12 175.6(3) no . . .
C1 C7 C14 C25 -2.5(6) no . . .
C1 C7 C15 N44 -141.4(4) no . . .
C1 C7 C15 C16 41.8(6) no . . .
C14 C7 C15 N44 38.9(6) no . . .
C14 C7 C15 C16 -137.9(4) no . . .
C15 C7 C14 C25 177.2(3) no . . .
C6 C9 C13 C11 -0.7(7) no . . .
C12 C11 C13 C9 -0.7(7) no . . .
C13 C11 C12 C27 1.4(7) no . . .
C11 C12 C27 C6 -0.6(7) no . . .
C7 C14 C25 C18 2.1(7) no . . 4_554
N44 C15 C16 C19 -0.8(4) no . . .
N44 C15 C16 C21 -179.5(3) no . . .
C7 C15 C16 C19 176.4(3) no . . .
C7 C15 C16 C21 -2.3(6) no . . .
C15 C16 C19 C36 -0.7(4) no . . .
C21 C16 C19 C36 178.0(3) no . . .
C1 C17 C18 Br1 -179.5(4) no 4_555 . .
C1 C17 C18 C25 -0.7(7) no 4_555 . 4_555
Br1 C18 C25 C14 180.0(3) no . 4_555 4_555
C17 C18 C25 C14 1.2(7) no . 4_555 4_555
C16 C19 C36 N44 1.7(4) no . . .
C16 C19 C36 C6 -113.5(3) no . . .
C16 C19 C36 C26 118.3(3) no . . .
Pt1 C22 C23 Pt1 -0.0 no . . .
